data_7125461
loop_
_publ_author_name
'P\'erollier, C\'eline'
'P\'ecaut, Jacques'
'Ramasseul, Ren\'e'
'Marchon, Jean-Claude'
'Bau, Robert'

_publ_section_title
;
 High-yield synthesis of a chiroporphyrin by hydrogen bond-directed
 cyclisation
;
_journal_issue 16
_journal_name_full 'Chemical Communications'
_journal_page_first 1597
_journal_paper_doi 10.1039/a904134f
_journal_year 1999
_chemical_formula_sum 'C20 H32 N2 O3'
_chemical_formula_weight 348.48
_space_group_IT_number 19
_space_group_name_Hall 'P 2ac 2ab'
_space_group_name_H-M_alt 'P 21 21 21'
_atom_sites_solution_hydrogens geom
_atom_sites_solution_primary direct
_atom_sites_solution_secondary difmap
_audit_creation_method SHELXL
_cell_angle_alpha 90.00
_cell_angle_beta 90.00
_cell_angle_gamma 90.00
_cell_formula_units_Z 4
_cell_length_a 10.861(2)
_cell_length_b 20.595(3)
_cell_length_c 8.948(2)
_cell_measurement_temperature 163
_cell_volume 2001.5(6)
_computing_structure_refinement 'SHELXL-93 (Sheldrick, 1993)'
_computing_structure_solution 'SHELXS-86 (Sheldrick, 1990)'
_diffrn_ambient_temperature 293(2)
_diffrn_radiation_monochromator graphite
_diffrn_radiation_source 'fine-focus sealed tube'
_diffrn_radiation_type CuK\a
_diffrn_radiation_wavelength 1.54178
_diffrn_reflns_av_R_equivalents 0.0922
_diffrn_reflns_av_sigmaI/netI 0.0526
_diffrn_reflns_limit_h_max 10
_diffrn_reflns_limit_h_min -1
_diffrn_reflns_limit_k_max 20
_diffrn_reflns_limit_k_min -1
_diffrn_reflns_limit_l_max 7
_diffrn_reflns_limit_l_min -1
_diffrn_reflns_number 1574
_diffrn_reflns_theta_max 50.72
_diffrn_reflns_theta_min 2.29
_exptl_absorpt_coefficient_mu 0.615
_exptl_crystal_colour colorless
_exptl_crystal_density_diffrn 1.156
_exptl_crystal_description needle
_exptl_crystal_F_000 760
_exptl_crystal_size_max 0.55
_exptl_crystal_size_mid 0.15
_exptl_crystal_size_min 0.12
_refine_diff_density_max 0.268
_refine_diff_density_min -0.246
_refine_diff_density_rms 0.054
_refine_ls_abs_structure_details 'Flack H D (1983), Acta Cryst. A39, 876-881'
_refine_ls_abs_structure_Flack 0.27(180)
_refine_ls_extinction_method none
_refine_ls_goodness_of_fit_all 1.187
_refine_ls_goodness_of_fit_obs 1.929
_refine_ls_matrix_type full
_refine_ls_number_parameters 226
_refine_ls_number_reflns 1421
_refine_ls_number_restraints 0
_refine_ls_restrained_S_all 1.305
_refine_ls_restrained_S_obs 1.929
_refine_ls_R_factor_all 0.0667
_refine_ls_R_factor_obs 0.0608
_refine_ls_shift/esd_max -0.027
_refine_ls_shift/esd_mean 0.005
_refine_ls_structure_factor_coef Fsqd
_refine_ls_weighting_details 'w=1/[\s^2^(Fo^2^)+(0.2659P)^2^+9.7118P] where P=(Fo^2^+2Fc^2^)/3'
_refine_ls_weighting_scheme calc
_refine_ls_wR_factor_all 0.1882
_refine_ls_wR_factor_obs 0.1553
_reflns_number_observed 1287
_reflns_number_total 1425
_reflns_observed_criterion >2sigma(I)
_cod_data_source_file 904134f.txt
_cod_data_source_block 2
_cod_depositor_comments
;
The following automatic conversions were performed:

data item '_refine_ls_weighting_scheme' value 'calc
w=1/[\s^2^(Fo^2^)+(0.2659P)^2^+9.7118P] where P=(Fo^2^+2Fc^2^)/3' was
changed to 'calc'. A new data item '_refine_ls_weighting_details' was
created with the value set to
'w=1/[\s^2^(Fo^2^)+(0.2659P)^2^+9.7118P] where P=(Fo^2^+2Fc^2^)/3'.

Automatic conversion script
Id: cif_fix_values 6909 2019-04-08 15:41:33Z antanas 
;
_cod_database_code 7125461

loop_
_symmetry_equiv_pos_as_xyz
'x, y, z'
'-x+1/2, -y, z+1/2'
'-x, y+1/2, -z+1/2'
'x+1/2, -y+1/2, -z'

loop_
_atom_site_aniso_label
_atom_site_aniso_U_11
_atom_site_aniso_U_22
_atom_site_aniso_U_33
_atom_site_aniso_U_23
_atom_site_aniso_U_13
_atom_site_aniso_U_12
C1 0.025(7) 0.037(7) 0.044(12) 0.008(7) 0.002(7) 0.000(6)
C2 0.025(7) 0.052(9) 0.053(13) 0.009(9) -0.011(7) 0.002(7)
C3 0.020(7) 0.048(9) 0.069(15) 0.002(9) 0.002(9) 0.007(6)
C4 0.052(9) 0.050(9) 0.102(17) 0.007(12) 0.009(12) 0.024(8)
C5 0.046(9) 0.069(11) 0.055(15) -0.002(10) 0.013(9) 0.009(9)
C6 0.026(8) 0.065(10) 0.080(15) -0.010(11) -0.011(10) -0.004(8)
O7 0.070(8) 0.103(10) 0.093(11) -0.016(10) -0.021(9) -0.026(8)
C8 0.027(8) 0.031(8) 0.029(10) 0.002(8) 0.001(7) 0.002(6)
O9 0.030(5) 0.036(5) 0.054(8) 0.012(5) 0.004(5) -0.001(4)
N10 0.024(6) 0.029(5) 0.024(8) 0.000(6) -0.002(5) 0.004(5)
C11 0.021(7) 0.038(8) 0.024(12) 0.004(8) -0.004(7) 0.000(6)
O12 0.045(6) 0.040(5) 0.027(8) 0.000(5) -0.002(6) -0.004(5)
N13 0.042(6) 0.028(6) 0.022(7) 0.001(6) 0.001(6) -0.002(5)
C14 0.039(8) 0.027(7) 0.038(10) 0.004(7) -0.001(8) -0.002(7)
C15 0.057(10) 0.063(10) 0.093(18) 0.035(11) -0.033(11) -0.024(8)
C16 0.106(16) 0.083(13) 0.131(23) 0.058(16) -0.059(17) -0.055(13)
C17 0.199(26) 0.049(12) 0.065(15) -0.003(12) -0.002(20) -0.057(15)
C18 0.090(12) 0.028(8) 0.086(15) 0.012(9) 0.017(13) 0.009(9)
C19 0.057(10) 0.044(8) 0.051(12) 0.004(8) 0.018(10) 0.009(7)
C20 0.027(7) 0.029(7) 0.035(10) 0.005(7) -0.003(7) 0.006(6)
C21 0.045(8) 0.034(7) 0.046(11) -0.010(7) -0.002(9) -0.002(7)
C22 0.060(10) 0.039(8) 0.064(14) -0.011(8) -0.001(10) 0.018(8)
C23 0.045(9) 0.055(9) 0.086(16) 0.001(11) 0.003(11) 0.021(8)
C24 0.044(9) 0.055(9) 0.061(14) 0.008(10) -0.012(9) 0.013(8)
C25 0.034(7) 0.044(8) 0.052(13) -0.004(8) -0.011(8) 0.005(7)

loop_
_atom_site_label
_atom_site_type_symbol
_atom_site_fract_x
_atom_site_fract_y
_atom_site_fract_z
_atom_site_U_iso_or_equiv
_atom_site_thermal_displace_type
_atom_site_occupancy
_atom_site_calc_flag
C1 C -0.0310(11) 0.0243(6) 0.0584(18) 0.036(4) Uani 1 d
C2 C 0.1008(12) 0.0381(7) 0.1098(21) 0.043(4) Uani 1 d
C3 C 0.0784(12) -0.0020(7) -0.0269(21) 0.046(5) Uani 1 d
C4 C 0.0966(15) -0.0741(7) -0.0113(27) 0.068(6) Uani 1 d
C5 C 0.1096(14) 0.0246(8) -0.1770(21) 0.057(5) Uani 1 d
C6 C 0.1547(13) 0.1031(8) 0.1059(24) 0.057(5) Uani 1 d
O7 O 0.2045(12) 0.1271(7) 0.2120(19) 0.089(4) Uani 1 d
C8 C -0.1088(11) 0.0780(6) 0.0033(18) 0.029(4) Uani 1 d
O9 O -0.0671(7) 0.1276(4) -0.0532(11) 0.040(3) Uani 1 d
N10 N -0.2339(9) 0.0702(4) 0.0212(13) 0.025(3) Uani 1 d
C11 C -0.2855(11) 0.0147(6) 0.0921(22) 0.028(4) Uani 1 d
O12 O -0.3256(9) 0.0188(4) 0.2209(14) 0.038(3) Uani 1 d
N13 N -0.2916(9) -0.0376(5) 0.0076(14) 0.030(3) Uani 1 d
C14 C -0.3472(12) -0.0986(6) 0.0572(17) 0.035(4) Uani 1 d
C15 C -0.4575(15) -0.1135(8) -0.0410(24) 0.071(6) Uani 1 d
C16 C -0.5167(22) -0.1771(10) 0.0088(32) 0.107(9) Uani 1 d
C17 C -0.4269(28) -0.2320(8) 0.0067(29) 0.104(9) Uani 1 d
C18 C -0.3184(18) -0.2163(7) 0.1075(24) 0.068(6) Uani 1 d
C19 C -0.2570(14) -0.1535(7) 0.0565(20) 0.051(5) Uani 1 d
C20 C -0.3170(11) 0.1260(6) -0.0133(17) 0.031(4) Uani 1 d
C21 C -0.3279(13) 0.1724(6) 0.1184(18) 0.042(4) Uani 1 d
C22 C -0.4068(15) 0.2292(7) 0.0750(21) 0.054(5) Uani 1 d
C23 C -0.5342(13) 0.2081(8) 0.0192(25) 0.062(5) Uani 1 d
C24 C -0.5206(14) 0.1614(7) -0.1079(22) 0.053(5) Uani 1 d
C25 C -0.4420(12) 0.1025(7) -0.0646(19) 0.043(4) Uani 1 d
H1 H -0.0755 -0.0086 0.1175 0.042 Uiso 1 d
H2 H 0.1298 0.0127 0.1940 0.060 Uiso 1 d
H3 H 0.0250 -0.0978 -0.0496 0.080 Uiso 1 d
H4 H 0.1092 -0.0873 0.0883 0.080 Uiso 1 d
H5 H 0.1660 -0.0901 -0.0706 0.080 Uiso 1 d
H6 H 0.1753 0.0000 -0.2251 0.072 Uiso 1 d
H7 H 0.1365 0.0690 -0.1735 0.072 Uiso 1 d
H8 H 0.0400 0.0227 -0.2441 0.072 Uiso 1 d
H9 H 0.1503 0.1291 0.0089 0.097 Uiso 1 d
H10 H -0.2555 -0.0359 -0.0898 0.097 Uiso 1 d
H11 H -0.3763 -0.0943 0.1594 0.053 Uiso 1 d
H12 H -0.4284 -0.1171 -0.1451 0.092 Uiso 1 d
H13 H -0.5129 -0.0768 -0.0407 0.092 Uiso 1 d
H14 H -0.5880 -0.1879 -0.0536 0.148 Uiso 1 d
H15 H -0.5515 -0.1715 0.1097 0.148 Uiso 1 d
H16 H -0.3970 -0.2376 -0.0903 0.137 Uiso 1 d
H17 H -0.4650 -0.2712 0.0412 0.137 Uiso 1 d
H18 H -0.2609 -0.2522 0.1086 0.093 Uiso 1 d
H19 H -0.3466 -0.2117 0.2111 0.093 Uiso 1 d
H20 H -0.1869 -0.1429 0.1201 0.067 Uiso 1 d
H21 H -0.2248 -0.1590 -0.0430 0.067 Uiso 1 d
H22 H -0.2775 0.1498 -0.0961 0.041 Uiso 1 d
H23 H -0.2451 0.1863 0.1551 0.061 Uiso 1 d
H24 H -0.3632 0.1499 0.2050 0.061 Uiso 1 d
H25 H -0.3623 0.2517 -0.0033 0.077 Uiso 1 d
H26 H -0.4107 0.2590 0.1589 0.077 Uiso 1 d
H27 H -0.5804 0.2467 -0.0077 0.078 Uiso 1 d
H28 H -0.5781 0.1887 0.1029 0.078 Uiso 1 d
H29 H -0.4837 0.1824 -0.1932 0.075 Uiso 1 d
H30 H -0.6020 0.1466 -0.1421 0.075 Uiso 1 d
H31 H -0.4831 0.0790 0.0136 0.056 Uiso 1 d
H32 H -0.4359 0.0727 -0.1493 0.056 Uiso 1 d

loop_
_atom_type_symbol
_atom_type_description
_atom_type_scat_dispersion_real
_atom_type_scat_dispersion_imag
_atom_type_scat_source
O O 0.0492 0.0322 'International Tables Vol C Tables 4.2.6.8 and 6.1.1.4'
N N 0.0311 0.0180 'International Tables Vol C Tables 4.2.6.8 and 6.1.1.4'
C C 0.0181 0.0091 'International Tables Vol C Tables 4.2.6.8 and 6.1.1.4'
H H 0.0000 0.0000 'International Tables Vol C Tables 4.2.6.8 and 6.1.1.4'

loop_
_geom_angle_atom_site_label_1
_geom_angle_atom_site_label_2
_geom_angle_atom_site_label_3
_geom_angle
C8 C1 C3 123.3(14)
C8 C1 C2 119.7(12)
C3 C1 C2 58.9(10)
C6 C2 C3 123.5(16)
C6 C2 C1 122.5(12)
C3 C2 C1 60.0(10)
C5 C3 C2 119.8(12)
C5 C3 C4 114.6(16)
C2 C3 C4 116.6(17)
C5 C3 C1 120.1(13)
C2 C3 C1 61.2(10)
C4 C3 C1 114.2(14)
O7 C6 C2 122.6(18)
O9 C8 N10 120.6(11)
O9 C8 C1 123.4(11)
N10 C8 C1 116.0(12)
C8 N10 C11 122.3(10)
C8 N10 C20 118.8(10)
C11 N10 C20 118.2(9)
O12 C11 N13 125.0(12)
O12 C11 N10 120.0(13)
N13 C11 N10 114.9(15)
C11 N13 C14 123.3(12)
N13 C14 C19 112.1(10)
N13 C14 C15 108.9(12)
C19 C14 C15 111.2(13)
C14 C15 C16 109.7(15)
C17 C16 C15 111.8(19)
C16 C17 C18 109.8(15)
C17 C18 C19 110.0(15)
C14 C19 C18 110.7(12)
N10 C20 C25 111.0(10)
N10 C20 C21 111.7(12)
C25 C20 C21 111.5(11)
C22 C21 C20 109.5(12)
C21 C22 C23 112.2(12)
C24 C23 C22 109.9(13)
C23 C24 C25 111.8(14)
C20 C25 C24 108.8(11)

loop_
_geom_bond_atom_site_label_1
_geom_bond_atom_site_label_2
_geom_bond_distance
C1 C8 1.48(2)
C1 C3 1.51(2)
C1 C2 1.53(2)
C2 C6 1.46(2)
C2 C3 1.50(2)
C3 C5 1.49(3)
C3 C4 1.51(2)
C6 O7 1.20(2)
C8 O9 1.226(15)
C8 N10 1.38(2)
N10 C11 1.42(2)
N10 C20 1.49(2)
C11 O12 1.24(2)
C11 N13 1.32(2)
N13 C14 1.46(2)
C14 C19 1.50(2)
C14 C15 1.52(2)
C15 C16 1.53(2)
C16 C17 1.49(3)
C17 C18 1.52(3)
C18 C19 1.53(2)
C20 C25 1.51(2)
C20 C21 1.52(2)
C21 C22 1.50(2)
C22 C23 1.53(2)
C23 C24 1.50(3)
C24 C25 1.53(2)
